data_4121711
loop_
_publ_author_name
'Chalmers, Brian A.'
'B\"uhl, Michael'
'Athukorala Arachchige, Kasun S.'
'Slawin, Alexandra M. Z.'
'Kilian, Petr'

_publ_section_title
;
 Geometrically enforced donor-facilitated dehydrocoupling leading to an
 isolable arsanylidine-phosphorane.
;
_journal_issue 17
_journal_name_full 'Journal of the American Chemical Society'
_journal_page_first 6247
_journal_page_last 6250
_journal_paper_doi 10.1021/ja502625z
_journal_volume 136
_journal_year 2014
_chemical_formula_moiety 'C18 H22 As P'
_chemical_formula_sum 'C18 H22 As P'
_chemical_formula_weight 344.27
_space_group_IT_number 14
_symmetry_cell_setting monoclinic
_symmetry_Int_Tables_number 14
_symmetry_space_group_name_Hall '-P 2yn'
_symmetry_space_group_name_H-M 'P 1 21/n 1'
_atom_sites_solution_hydrogens geom
_atom_sites_solution_primary direct
_atom_sites_solution_secondary difmap
_cell_angle_alpha 90.0000
_cell_angle_beta 113.803(5)
_cell_angle_gamma 90.0000
_cell_formula_units_Z 8
_cell_length_a 16.500(4)
_cell_length_b 11.912(3)
_cell_length_c 18.070(5)
_cell_measurement_reflns_used 2275
_cell_measurement_temperature 93
_cell_measurement_theta_max 25.35
_cell_measurement_theta_min 2.11
_cell_volume 3249.5(15)
_computing_cell_refinement 'CrystalClear-SM Expert 2.1 b29'
_computing_data_collection 'CrystalClear-SM Expert 2.1 b29 (Rigaku, 2013)'
_computing_data_reduction 'CrystalClear-SM Expert 2.1 b29'
_computing_molecular_graphics 'CrystalStructure 4.1'
_computing_publication_material 'CrystalStructure 4.1 (Rigaku, 2013)'
_computing_structure_refinement 'SHELXL-2013 (Sheldrick, 2013)'
_computing_structure_solution 'DIRDIF99-PATTY (Gould, et al., 1999)'
_diffrn_ambient_temperature 93
_diffrn_detector_area_resol_mean 5.811
_diffrn_measured_fraction_theta_full 0.997
_diffrn_measured_fraction_theta_max 0.996
_diffrn_measurement_device_type 'Rigaku XtaLAB P100'
_diffrn_measurement_method \w
_diffrn_radiation_type 'Mo K\a'
_diffrn_radiation_wavelength 0.71075
_diffrn_reflns_av_R_equivalents 0.1112
_diffrn_reflns_Laue_measured_fraction_full 0.997
_diffrn_reflns_Laue_measured_fraction_max 0.996
_diffrn_reflns_limit_h_max 19
_diffrn_reflns_limit_h_min -17
_diffrn_reflns_limit_k_max 14
_diffrn_reflns_limit_k_min -14
_diffrn_reflns_limit_l_max 21
_diffrn_reflns_limit_l_min -21
_diffrn_reflns_number 42856
_diffrn_reflns_point_group_measured_fraction_full 0.997
_diffrn_reflns_point_group_measured_fraction_max 0.996
_diffrn_reflns_theta_full 25.000
_diffrn_reflns_theta_max 25.333
_diffrn_reflns_theta_min 2.178
_diffrn_standards_number 0
_exptl_absorpt_coefficient_mu 2.180
_exptl_absorpt_correction_T_max 0.978
_exptl_absorpt_correction_T_min 0.785
_exptl_absorpt_correction_type multi-scan
_exptl_absorpt_process_details 'REQAB (Rigaku, 1998)'
_exptl_crystal_colour red
_exptl_crystal_density_diffrn 1.407
_exptl_crystal_density_method 'not measured'
_exptl_crystal_description platelet
_exptl_crystal_F_000 1424.00
_exptl_crystal_size_max 0.100
_exptl_crystal_size_mid 0.100
_exptl_crystal_size_min 0.010
_refine_diff_density_max 1.34
_refine_diff_density_min -0.54
_refine_ls_extinction_method none
_refine_ls_goodness_of_fit_ref 1.057
_refine_ls_hydrogen_treatment constr
_refine_ls_number_parameters 369
_refine_ls_number_reflns 5920
_refine_ls_number_restraints 0
_refine_ls_R_factor_gt 0.0533
_refine_ls_shift/su_max 0.000
_refine_ls_structure_factor_coef Fsqd
_refine_ls_weighting_details 'w = 1/[\s^2^(Fo^2^)+(0.0684P)^2^+4.7564P] where P=(Fo^2^+2Fc^2^)/3'
_refine_ls_weighting_scheme calc
_refine_ls_wR_factor_ref 0.1413
_reflns_number_gt 4279
_reflns_number_total 5920
_reflns_threshold_expression F^2^>2.0\s(F^2^)
_cod_data_source_file ja502625z_si_003.cif
_cod_data_source_block 4
_cod_depositor_comments 'Adding full bibliography for 4121710--4121714.cif.'
_cod_original_cell_volume 3249.5(14)
_cod_database_code 4121711

loop_
_symmetry_equiv_pos_site_id
_symmetry_equiv_pos_as_xyz
1 +X,+Y,+Z
2 1/2-X,1/2+Y,1/2-Z
3 -X,-Y,-Z
4 1/2+X,1/2-Y,1/2+Z

loop_
_atom_site_label
_atom_site_type_symbol
_atom_site_fract_x
_atom_site_fract_y
_atom_site_fract_z
_atom_site_U_iso_or_equiv
_atom_site_adp_type
_atom_site_occupancy
_atom_site_site_symmetry_multiplicity
_atom_site_site_symmetry_order
_atom_site_calc_flag
_atom_site_refinement_flags
As1 As 0.20248(3) 0.74833(5) 0.31729(3) 0.03049(17) Uani 1 4 0 d .
As21 As 0.65006(3) 0.65386(4) 0.34101(3) 0.02777(16) Uani 1 4 0 d .
P9 P 0.33202(8) 0.67107(11) 0.32804(8) 0.0252(3) Uani 1 4 0 d .
P29 P 0.66382(8) 0.49731(10) 0.27641(7) 0.0215(3) Uani 1 4 0 d .
C1 C 0.2710(3) 0.8279(4) 0.4188(3) 0.0272(11) Uani 1 4 0 d .
C2 C 0.2374(4) 0.8976(4) 0.4605(3) 0.0302(12) Uani 1 4 0 d .
C3 C 0.2920(4) 0.9569(4) 0.5321(3) 0.0327(12) Uani 1 4 0 d .
C4 C 0.3821(4) 0.9459(4) 0.5621(3) 0.0288(12) Uani 1 4 0 d .
C5 C 0.4178(3) 0.8741(4) 0.5202(3) 0.0261(11) Uani 1 4 0 d .
C6 C 0.5107(3) 0.8705(4) 0.5546(3) 0.0281(12) Uani 1 4 0 d .
C7 C 0.5523(3) 0.8053(4) 0.5180(3) 0.0302(12) Uani 1 4 0 d .
C8 C 0.5007(3) 0.7424(4) 0.4481(3) 0.0266(11) Uani 1 4 0 d .
C9 C 0.4094(3) 0.7460(4) 0.4147(3) 0.0242(11) Uani 1 4 0 d .
C10 C 0.3651(3) 0.8148(4) 0.4506(3) 0.0232(11) Uani 1 4 0 d .
C11 C 0.4594(4) 0.9934(4) 0.6344(3) 0.0353(13) Uani 1 4 0 d .
C12 C 0.5438(4) 0.9465(4) 0.6285(3) 0.0319(12) Uani 1 4 0 d .
C13 C 0.3628(3) 0.6904(4) 0.2414(3) 0.0278(11) Uani 1 4 0 d .
C14 C 0.3012(4) 0.6196(5) 0.1705(3) 0.0438(15) Uani 1 4 0 d .
C15 C 0.3616(4) 0.8129(4) 0.2190(3) 0.0358(13) Uani 1 4 0 d .
C16 C 0.3430(3) 0.5183(4) 0.3496(3) 0.0302(12) Uani 1 4 0 d .
C17 C 0.3279(4) 0.4952(4) 0.4267(3) 0.0335(12) Uani 1 4 0 d .
C18 C 0.4318(4) 0.4699(4) 0.3557(3) 0.0345(13) Uani 1 4 0 d .
C21 C 0.7798(3) 0.6611(4) 0.3900(3) 0.0246(11) Uani 1 4 0 d .
C22 C 0.8305(4) 0.7410(4) 0.4452(3) 0.0305(12) Uani 1 4 0 d .
C23 C 0.9252(4) 0.7421(4) 0.4760(3) 0.0324(13) Uani 1 4 0 d .
C24 C 0.9699(3) 0.6654(4) 0.4509(3) 0.0274(12) Uani 1 4 0 d .
C25 C 0.9188(3) 0.5831(4) 0.3948(3) 0.0232(11) Uani 1 4 0 d .
C26 C 0.9687(3) 0.5076(4) 0.3717(3) 0.0242(11) Uani 1 4 0 d .
C27 C 0.9259(3) 0.4242(4) 0.3166(3) 0.0256(11) Uani 1 4 0 d .
C28 C 0.8319(3) 0.4180(4) 0.2843(3) 0.0234(10) Uani 1 4 0 d .
C29 C 0.7827(3) 0.4930(4) 0.3073(3) 0.0199(10) Uani 1 4 0 d .
C30 C 0.8260(3) 0.5791(4) 0.3645(3) 0.0211(10) Uani 1 4 0 d .
C31 C 1.0665(3) 0.6434(4) 0.4684(3) 0.0336(13) Uani 1 4 0 d .
C32 C 1.0666(3) 0.5395(4) 0.4160(3) 0.0309(12) Uani 1 4 0 d .
C33 C 0.6094(3) 0.4997(4) 0.1650(3) 0.0259(11) Uani 1 4 0 d .
C34 C 0.6410(3) 0.5995(4) 0.1315(3) 0.0266(11) Uani 1 4 0 d .
C35 C 0.5089(3) 0.5011(5) 0.1383(3) 0.0390(14) Uani 1 4 0 d .
C36 C 0.6284(3) 0.3672(4) 0.3090(3) 0.0266(11) Uani 1 4 0 d .
C37 C 0.6260(4) 0.2648(4) 0.2584(3) 0.0368(13) Uani 1 4 0 d .
C38 C 0.6874(4) 0.3462(4) 0.3986(3) 0.0334(12) Uani 1 4 0 d .
H2 H 0.175 0.90656 0.44068 0.0362 Uiso 1 4 0 calc R
H3 H 0.26575 1.00399 0.55873 0.0392 Uiso 1 4 0 calc R
H7 H 0.61511 0.80222 0.5392 0.0362 Uiso 1 4 0 calc R
H8 H 0.52991 0.69635 0.42356 0.0320 Uiso 1 4 0 calc R
H11A H 0.45609 0.96929 0.68556 0.0424 Uiso 1 4 0 calc R
H11B H 0.45912 1.07643 0.6325 0.0424 Uiso 1 4 0 calc R
H12A H 0.58044 1.00811 0.62172 0.0383 Uiso 1 4 0 calc R
H12B H 0.57961 0.9034 0.67775 0.0383 Uiso 1 4 0 calc R
H13 H 0.42448 0.66176 0.25741 0.0333 Uiso 1 4 0 calc R
H14A H 0.31665 0.63011 0.12396 0.0526 Uiso 1 4 0 calc R
H14B H 0.23971 0.64295 0.15594 0.0526 Uiso 1 4 0 calc R
H14C H 0.30771 0.54017 0.18603 0.0526 Uiso 1 4 0 calc R
H15A H 0.30198 0.84354 0.20456 0.0430 Uiso 1 4 0 calc R
H15B H 0.37798 0.82006 0.1728 0.0430 Uiso 1 4 0 calc R
H15C H 0.40397 0.85461 0.26516 0.0430 Uiso 1 4 0 calc R
H16 H 0.29484 0.4795 0.30382 0.0362 Uiso 1 4 0 calc R
H17A H 0.37878 0.52271 0.47385 0.0402 Uiso 1 4 0 calc R
H17B H 0.32128 0.41422 0.43213 0.0402 Uiso 1 4 0 calc R
H17C H 0.27411 0.53383 0.42329 0.0402 Uiso 1 4 0 calc R
H18A H 0.43296 0.38881 0.36537 0.0415 Uiso 1 4 0 calc R
H18B H 0.48039 0.50591 0.40059 0.0415 Uiso 1 4 0 calc R
H18C H 0.43853 0.48399 0.30509 0.0415 Uiso 1 4 0 calc R
H22 H 0.80135 0.79672 0.46316 0.0366 Uiso 1 4 0 calc R
H23 H 0.95739 0.79728 0.51467 0.0389 Uiso 1 4 0 calc R
H27 H 0.95887 0.3716 0.30046 0.0308 Uiso 1 4 0 calc R
H28 H 0.80238 0.36104 0.24614 0.0281 Uiso 1 4 0 calc R
H31A H 1.10055 0.62728 0.52656 0.0404 Uiso 1 4 0 calc R
H31B H 1.0932 0.70925 0.45332 0.0404 Uiso 1 4 0 calc R
H32A H 1.09266 0.55889 0.37695 0.0371 Uiso 1 4 0 calc R
H32B H 1.10082 0.4769 0.4505 0.0371 Uiso 1 4 0 calc R
H33 H 0.62585 0.42949 0.14393 0.0310 Uiso 1 4 0 calc R
H34A H 0.70572 0.59748 0.15137 0.0319 Uiso 1 4 0 calc R
H34B H 0.62287 0.66922 0.14939 0.0319 Uiso 1 4 0 calc R
H34C H 0.61482 0.59637 0.07231 0.0319 Uiso 1 4 0 calc R
H35A H 0.47995 0.49616 0.07916 0.0468 Uiso 1 4 0 calc R
H35B H 0.49134 0.57095 0.15631 0.0468 Uiso 1 4 0 calc R
H35C H 0.49109 0.43691 0.16221 0.0468 Uiso 1 4 0 calc R
H36 H 0.56674 0.37962 0.30483 0.0320 Uiso 1 4 0 calc R
H37A H 0.60824 0.19899 0.28071 0.0442 Uiso 1 4 0 calc R
H37B H 0.68502 0.25216 0.25901 0.0442 Uiso 1 4 0 calc R
H37C H 0.58337 0.27714 0.20257 0.0442 Uiso 1 4 0 calc R
H38A H 0.74511 0.31769 0.40361 0.0401 Uiso 1 4 0 calc R
H38B H 0.65909 0.29079 0.42053 0.0401 Uiso 1 4 0 calc R
H38C H 0.69563 0.41665 0.42873 0.0401 Uiso 1 4 0 calc R

loop_
_atom_site_aniso_label
_atom_site_aniso_U_11
_atom_site_aniso_U_22
_atom_site_aniso_U_33
_atom_site_aniso_U_12
_atom_site_aniso_U_13
_atom_site_aniso_U_23
As1 0.0237(3) 0.0342(3) 0.0259(3) 0.0017(2) 0.0019(2) 0.0016(2)
As21 0.0279(3) 0.0242(3) 0.0276(3) 0.0027(2) 0.0074(2) 0.0001(2)
P9 0.0239(7) 0.0253(7) 0.0200(7) -0.0003(5) 0.0022(5) -0.0014(5)
P29 0.0214(7) 0.0199(6) 0.0177(6) 0.0014(5) 0.0022(5) 0.0014(5)
C1 0.036(3) 0.023(3) 0.018(3) 0.001(2) 0.006(2) 0.006(2)
C2 0.031(3) 0.027(3) 0.032(3) 0.005(2) 0.013(2) 0.007(2)
C3 0.045(3) 0.023(3) 0.032(3) 0.000(2) 0.018(3) 0.000(2)
C4 0.042(3) 0.019(3) 0.027(3) 0.001(2) 0.015(2) 0.004(2)
C5 0.039(3) 0.015(2) 0.020(3) -0.004(2) 0.008(2) 0.0026(19)
C6 0.032(3) 0.024(3) 0.022(3) -0.006(2) 0.004(2) 0.001(2)
C7 0.024(3) 0.032(3) 0.027(3) -0.004(2) 0.003(2) 0.003(2)
C8 0.029(3) 0.024(3) 0.023(3) -0.002(2) 0.006(2) -0.003(2)
C9 0.028(3) 0.019(2) 0.021(3) -0.002(2) 0.006(2) 0.001(2)
C10 0.025(3) 0.019(2) 0.021(3) -0.003(2) 0.004(2) 0.0037(19)
C11 0.048(3) 0.028(3) 0.028(3) -0.009(3) 0.013(3) -0.002(2)
C12 0.041(3) 0.029(3) 0.017(3) -0.010(2) 0.003(2) -0.002(2)
C13 0.023(3) 0.029(3) 0.024(3) 0.000(2) 0.002(2) -0.001(2)
C14 0.050(4) 0.052(4) 0.020(3) -0.009(3) 0.004(3) -0.007(3)
C15 0.042(3) 0.033(3) 0.033(3) -0.003(3) 0.016(3) 0.002(2)
C16 0.032(3) 0.025(3) 0.024(3) -0.002(2) -0.000(2) -0.003(2)
C17 0.038(3) 0.030(3) 0.026(3) -0.001(2) 0.007(2) 0.002(2)
C18 0.037(3) 0.027(3) 0.036(3) 0.003(2) 0.011(3) 0.002(2)
C21 0.027(3) 0.022(2) 0.017(2) 0.000(2) 0.001(2) 0.003(2)
C22 0.035(3) 0.020(3) 0.031(3) 0.001(2) 0.008(2) 0.001(2)
C23 0.041(3) 0.022(3) 0.021(3) -0.008(2) -0.002(2) -0.003(2)
C24 0.025(3) 0.028(3) 0.019(3) -0.006(2) -0.003(2) 0.007(2)
C25 0.027(3) 0.020(2) 0.016(2) -0.002(2) 0.002(2) 0.0032(19)
C26 0.021(3) 0.026(3) 0.018(2) 0.001(2) 0.001(2) 0.009(2)
C27 0.031(3) 0.022(2) 0.022(3) 0.004(2) 0.009(2) 0.006(2)
C28 0.027(3) 0.018(2) 0.018(2) -0.002(2) 0.003(2) -0.002(2)
C29 0.020(2) 0.020(2) 0.015(2) -0.0031(19) 0.0009(19) 0.0027(19)
C30 0.026(3) 0.017(2) 0.016(2) -0.001(2) 0.003(2) 0.0034(19)
C31 0.029(3) 0.029(3) 0.029(3) -0.009(2) -0.003(2) 0.009(2)
C32 0.023(3) 0.033(3) 0.026(3) 0.002(2) -0.000(2) 0.009(2)
C33 0.025(3) 0.026(3) 0.019(2) -0.001(2) 0.001(2) -0.001(2)
C34 0.024(3) 0.031(3) 0.020(3) 0.001(2) 0.004(2) 0.002(2)
C35 0.030(3) 0.043(3) 0.031(3) -0.002(3) -0.001(2) 0.009(3)
C36 0.027(3) 0.022(3) 0.025(3) -0.000(2) 0.004(2) 0.002(2)
C37 0.045(3) 0.026(3) 0.031(3) -0.008(2) 0.007(3) 0.003(2)
C38 0.043(3) 0.028(3) 0.027(3) -0.004(2) 0.012(3) 0.004(2)

loop_
_atom_type_symbol
_atom_type_description
_atom_type_scat_dispersion_real
_atom_type_scat_dispersion_imag
_atom_type_scat_source
C C 0.0033 0.0016
;
International Tables for Crystallography
(1992, Vol. C, Tables 4.2.6.8 and 6.1.1.4)
;
H H 0.0000 0.0000
;
International Tables for Crystallography
(1992, Vol. C, Table 6.1.1.4)
;
As As 0.0499 2.0058
;
International Tables for Crystallography
(1992, Vol. C, Tables 4.2.6.8 and 6.1.1.4)
;
P P 0.1023 0.0942
;
International Tables for Crystallography
(1992, Vol. C, Tables 4.2.6.8 and 6.1.1.4)
;

loop_
_geom_angle_atom_site_label_1
_geom_angle_atom_site_label_2
_geom_angle_atom_site_label_3
_geom_angle
_geom_angle_publ_flag
P9 As1 C1 87.04(17) yes
P29 As21 C21 87.15(15) yes
As1 P9 C9 100.72(19) yes
As1 P9 C13 116.75(16) yes
As1 P9 C16 115.2(2) yes
C9 P9 C13 109.5(2) yes
C9 P9 C16 109.1(2) yes
C13 P9 C16 105.3(3) yes
As21 P29 C29 100.72(15) yes
As21 P29 C33 116.44(17) yes
As21 P29 C36 114.8(2) yes
C29 P29 C33 109.1(2) yes
C29 P29 C36 108.9(2) yes
C33 P29 C36 106.6(2) yes
As1 C1 C2 126.4(4) yes
As1 C1 C10 116.4(4) yes
C2 C1 C10 117.2(4) yes
C1 C2 C3 123.1(5) yes
C2 C3 C4 119.9(6) yes
C3 C4 C5 117.7(4) yes
C3 C4 C11 134.9(6) yes
C5 C4 C11 107.3(5) yes
C4 C5 C6 113.4(4) yes
C4 C5 C10 122.9(5) yes
C6 C5 C10 123.7(5) yes
C5 C6 C7 118.2(4) yes
C5 C6 C12 108.2(5) yes
C7 C6 C12 133.6(5) yes
C6 C7 C8 119.4(5) yes
C7 C8 C9 122.0(5) yes
P9 C9 C8 129.0(4) yes
P9 C9 C10 111.6(3) yes
C8 C9 C10 119.5(4) yes
C1 C10 C5 119.1(5) yes
C1 C10 C9 123.8(4) yes
C5 C10 C9 117.1(4) yes
C4 C11 C12 105.9(5) yes
C6 C12 C11 105.2(4) yes
P9 C13 C14 109.0(4) yes
P9 C13 C15 111.7(4) yes
C14 C13 C15 112.1(4) yes
P9 C16 C17 109.2(4) yes
P9 C16 C18 113.2(4) yes
C17 C16 C18 111.5(4) yes
As21 C21 C22 125.8(4) yes
As21 C21 C30 116.9(3) yes
C22 C21 C30 117.2(5) yes
C21 C22 C23 122.1(5) yes
C22 C23 C24 121.1(4) yes
C23 C24 C25 117.1(5) yes
C23 C24 C31 135.3(4) yes
C25 C24 C31 107.5(5) yes
C24 C25 C26 114.1(4) yes
C24 C25 C30 122.9(5) yes
C26 C25 C30 123.0(4) yes
C25 C26 C27 119.2(4) yes
C25 C26 C32 108.0(4) yes
C27 C26 C32 132.8(5) yes
C26 C27 C28 119.3(5) yes
C27 C28 C29 121.3(4) yes
P29 C29 C28 128.4(3) yes
P29 C29 C30 111.5(4) yes
C28 C29 C30 120.0(4) yes
C21 C30 C25 119.5(4) yes
C21 C30 C29 123.4(4) yes
C25 C30 C29 117.1(5) yes
C24 C31 C32 105.6(4) yes
C26 C32 C31 104.8(4) yes
P29 C33 C34 110.6(3) yes
P29 C33 C35 109.4(4) yes
C34 C33 C35 111.6(4) yes
P29 C36 C37 114.8(4) yes
P29 C36 C38 109.1(3) yes
C37 C36 C38 110.9(4) yes
C1 C2 H2 118.422 no
C3 C2 H2 118.432 no
C2 C3 H3 120.047 no
C4 C3 H3 120.059 no
C6 C7 H7 120.286 no
C8 C7 H7 120.273 no
C7 C8 H8 118.998 no
C9 C8 H8 118.992 no
C4 C11 H11A 110.556 no
C4 C11 H11B 110.561 no
C12 C11 H11A 110.562 no
C12 C11 H11B 110.568 no
H11A C11 H11B 108.716 no
C6 C12 H12A 110.710 no
C6 C12 H12B 110.701 no
C11 C12 H12A 110.702 no
C11 C12 H12B 110.705 no
H12A C12 H12B 108.809 no
P9 C13 H13 107.973 no
C14 C13 H13 107.978 no
C15 C13 H13 107.973 no
C13 C14 H14A 109.468 no
C13 C14 H14B 109.475 no
C13 C14 H14C 109.476 no
H14A C14 H14B 109.475 no
H14A C14 H14C 109.465 no
H14B C14 H14C 109.467 no
C13 C15 H15A 109.471 no
C13 C15 H15B 109.471 no
C13 C15 H15C 109.474 no
H15A C15 H15B 109.469 no
H15A C15 H15C 109.465 no
H15B C15 H15C 109.478 no
P9 C16 H16 107.576 no
C17 C16 H16 107.584 no
C18 C16 H16 107.577 no
C16 C17 H17A 109.461 no
C16 C17 H17B 109.462 no
C16 C17 H17C 109.465 no
H17A C17 H17B 109.476 no
H17A C17 H17C 109.489 no
H17B C17 H17C 109.475 no
C16 C18 H18A 109.471 no
C16 C18 H18B 109.478 no
C16 C18 H18C 109.474 no
H18A C18 H18B 109.464 no
H18A C18 H18C 109.468 no
H18B C18 H18C 109.472 no
C21 C22 H22 118.932 no
C23 C22 H22 118.938 no
C22 C23 H23 119.424 no
C24 C23 H23 119.430 no
C26 C27 H27 120.348 no
C28 C27 H27 120.351 no
C27 C28 H28 119.331 no
C29 C28 H28 119.324 no
C24 C31 H31A 110.620 no
C24 C31 H31B 110.626 no
C32 C31 H31A 110.618 no
C32 C31 H31B 110.625 no
H31A C31 H31B 108.756 no
C26 C32 H32A 110.782 no
C26 C32 H32B 110.790 no
C31 C32 H32A 110.781 no
C31 C32 H32B 110.795 no
H32A C32 H32B 108.855 no
P29 C33 H33 108.352 no
C34 C33 H33 108.348 no
C35 C33 H33 108.355 no
C33 C34 H34A 109.466 no
C33 C34 H34B 109.462 no
C33 C34 H34C 109.468 no
H34A C34 H34B 109.469 no
H34A C34 H34C 109.483 no
H34B C34 H34C 109.479 no
C33 C35 H35A 109.478 no
C33 C35 H35B 109.478 no
C33 C35 H35C 109.471 no
H35A C35 H35B 109.471 no
H35A C35 H35C 109.473 no
H35B C35 H35C 109.456 no
P29 C36 H36 107.250 no
C37 C36 H36 107.248 no
C38 C36 H36 107.246 no
C36 C37 H37A 109.483 no
C36 C37 H37B 109.467 no
C36 C37 H37C 109.469 no
H37A C37 H37B 109.466 no
H37A C37 H37C 109.480 no
H37B C37 H37C 109.463 no
C36 C38 H38A 109.470 no
C36 C38 H38B 109.473 no
C36 C38 H38C 109.472 no
H38A C38 H38B 109.464 no
H38A C38 H38C 109.477 no
H38B C38 H38C 109.471 no

loop_
_geom_bond_atom_site_label_1
_geom_bond_atom_site_label_2
_geom_bond_distance
_geom_bond_publ_flag
As1 P9 2.2623(16) yes
As1 C1 1.966(4) yes
As21 P29 2.2595(14) yes
As21 C21 1.961(5) yes
P9 C9 1.807(4) yes
P9 C13 1.845(6) yes
P9 C16 1.854(5) yes
P29 C29 1.810(5) yes
P29 C33 1.845(5) yes
P29 C36 1.836(5) yes
C1 C2 1.379(8) yes
C1 C10 1.430(7) yes
C2 C3 1.430(7) yes
C3 C4 1.367(8) yes
C4 C5 1.419(8) yes
C4 C11 1.520(6) yes
C5 C6 1.403(7) yes
C5 C10 1.398(6) yes
C6 C7 1.371(9) yes
C6 C12 1.520(7) yes
C7 C8 1.419(6) yes
C8 C9 1.378(7) yes
C9 C10 1.417(8) yes
C11 C12 1.543(9) yes
C13 C14 1.529(7) yes
C13 C15 1.512(7) yes
C16 C17 1.535(9) yes
C16 C18 1.536(8) yes
C21 C22 1.388(6) yes
C21 C30 1.424(8) yes
C22 C23 1.432(8) yes
C23 C24 1.362(8) yes
C24 C25 1.418(6) yes
C24 C31 1.518(8) yes
C25 C26 1.393(8) yes
C25 C30 1.404(7) yes
C26 C27 1.381(6) yes
C26 C32 1.533(6) yes
C27 C28 1.421(7) yes
C28 C29 1.380(7) yes
C29 C30 1.426(6) yes
C31 C32 1.559(8) yes
C33 C34 1.518(8) yes
C33 C35 1.528(7) yes
C36 C37 1.516(8) yes
C36 C38 1.536(6) yes
C2 H2 0.950 no
C3 H3 0.950 no
C7 H7 0.950 no
C8 H8 0.950 no
C11 H11A 0.990 no
C11 H11B 0.990 no
C12 H12A 0.990 no
C12 H12B 0.990 no
C13 H13 1.000 no
C14 H14A 0.980 no
C14 H14B 0.980 no
C14 H14C 0.980 no
C15 H15A 0.980 no
C15 H15B 0.980 no
C15 H15C 0.980 no
C16 H16 1.000 no
C17 H17A 0.980 no
C17 H17B 0.980 no
C17 H17C 0.980 no
C18 H18A 0.980 no
C18 H18B 0.980 no
C18 H18C 0.980 no
C22 H22 0.950 no
C23 H23 0.950 no
C27 H27 0.950 no
C28 H28 0.950 no
C31 H31A 0.990 no
C31 H31B 0.990 no
C32 H32A 0.990 no
C32 H32B 0.990 no
C33 H33 1.000 no
C34 H34A 0.980 no
C34 H34B 0.980 no
C34 H34C 0.980 no
C35 H35A 0.980 no
C35 H35B 0.980 no
C35 H35C 0.980 no
C36 H36 1.000 no
C37 H37A 0.980 no
C37 H37B 0.980 no
C37 H37C 0.980 no
C38 H38A 0.980 no
C38 H38B 0.980 no
C38 H38C 0.980 no

loop_
_geom_contact_atom_site_label_1
_geom_contact_atom_site_label_2
_geom_contact_distance
_geom_contact_publ_flag
_geom_contact_site_symmetry_2
C1 C4 2.865(6) no .
C2 C5 2.740(8) no .
C3 C10 2.815(8) no .
C5 C8 2.732(8) no .
C6 C9 2.824(6) no .
C7 C10 2.828(7) no .
C8 C13 3.557(6) no .
C9 C15 3.393(8) no .
C9 C17 3.319(7) no .
C9 C18 3.523(7) no .
C13 C18 3.251(7) no .
C14 C16 3.257(8) no .
C21 C24 2.875(7) no .
C22 C25 2.750(8) no .
C23 C30 2.801(6) no .
C25 C28 2.757(6) no .
C26 C29 2.815(7) no .
C27 C30 2.833(8) no .
C28 C33 3.561(6) no .
C29 C34 3.342(6) no .
C29 C38 3.216(8) no .
C33 C37 3.221(7) no .
C35 C36 3.322(7) no .
C2 C14 3.432(8) no 2_555
C7 C11 3.598(8) no 3_676
C11 C7 3.598(8) no 3_676
C14 C2 3.432(8) no 2_545
C24 C26 3.595(7) no 3_766
C25 C31 3.600(7) no 3_766
C25 C37 3.353(7) no 2_655
C26 C24 3.595(7) no 3_766
C30 C37 3.445(8) no 2_655
C31 C25 3.600(7) no 3_766
C37 C25 3.353(7) no 2_645
C37 C30 3.445(8) no 2_645
As1 H2 3.0896 no .
As1 H14B 3.4496 no .
As1 H15A 3.2910 no .
As1 H16 3.5965 no .
As1 H17C 3.1252 no .
As21 H22 3.0906 no .
As21 H34B 3.3122 no .
As21 H35B 3.4523 no .
As21 H36 3.5018 no .
As21 H38C 3.1780 no .
P9 H8 3.0302 no .
P9 H14B 2.8775 no .
P9 H14C 2.8890 no .
P9 H15A 2.9244 no .
P9 H15C 2.9273 no .
P9 H17A 3.0033 no .
P9 H17C 2.8063 no .
P9 H18B 2.9986 no .
P9 H18C 2.9690 no .
P29 H28 3.0283 no .
P29 H34A 2.8754 no .
P29 H34B 2.9439 no .
P29 H35B 2.9314 no .
P29 H35C 2.8551 no .
P29 H37B 2.9727 no .
P29 H37C 2.9984 no .
P29 H38A 3.0285 no .
P29 H38C 2.7584 no .
C1 H3 3.3137 no .
C1 H17C 3.5038 no .
C3 H11A 2.9971 no .
C3 H11B 2.9803 no .
C4 H2 3.2643 no .
C4 H12A 3.0947 no .
C4 H12B 3.1224 no .
C5 H3 3.2535 no .
C5 H7 3.2475 no .
C5 H11A 3.0154 no .
C5 H11B 3.0459 no .
C5 H12A 3.0237 no .
C5 H12B 3.0367 no .
C6 H8 3.2587 no .
C6 H11A 3.0846 no .
C6 H11B 3.1125 no .
C7 H12A 2.9773 no .
C7 H12B 2.9755 no .
C8 H13 3.2985 no .
C8 H15C 3.3172 no .
C8 H17A 3.4443 no .
C8 H18B 2.9242 no .
C9 H7 3.2962 no .
C9 H13 3.1176 no .
C9 H15C 2.9645 no .
C9 H17A 2.9849 no .
C9 H17C 3.4171 no .
C9 H18B 3.1399 no .
C10 H2 3.2578 no .
C10 H8 3.2703 no .
C10 H17A 3.5009 no .
C11 H3 2.9275 no .
C12 H7 2.9112 no .
C13 H8 3.3346 no .
C13 H16 3.1402 no .
C13 H18B 3.5166 no .
C13 H18C 2.7881 no .
C14 H15A 2.7370 no .
C14 H15B 2.6960 no .
C14 H15C 3.3617 no .
C14 H16 2.9672 no .
C14 H18C 3.0350 no .
C15 H14A 2.6860 no .
C15 H14B 2.7554 no .
C15 H14C 3.3577 no .
C16 H8 3.5307 no .
C16 H13 3.0514 no .
C16 H14B 3.5418 no .
C16 H14C 2.7851 no .
C17 H18A 2.7179 no .
C17 H18B 2.7432 no .
C17 H18C 3.3785 no .
C18 H8 3.1306 no .
C18 H13 2.8675 no .
C18 H14C 3.0375 no .
C18 H17A 2.6875 no .
C18 H17B 2.7749 no .
C18 H17C 3.3764 no .
C21 H23 3.3113 no .
C21 H38C 3.4183 no .
C23 H31A 2.9907 no .
C23 H31B 2.9877 no .
C24 H22 3.2752 no .
C24 H32A 3.1120 no .
C24 H32B 3.1178 no .
C25 H23 3.2391 no .
C25 H27 3.2559 no .
C25 H31A 3.0289 no .
C25 H31B 3.0335 no .
C25 H32A 3.0275 no .
C25 H32B 3.0320 no .
C26 H28 3.2708 no .
C26 H31A 3.1122 no .
C26 H31B 3.1180 no .
C27 H32A 2.9856 no .
C27 H32B 2.9906 no .
C28 H33 3.3244 no .
C28 H34A 3.2618 no .
C28 H37B 3.0151 no .
C28 H38A 3.2584 no .
C29 H27 3.2943 no .
C29 H33 3.1334 no .
C29 H34A 2.8657 no .
C29 H37B 3.2335 no .
C29 H38A 2.9403 no .
C29 H38C 3.2012 no .
C30 H22 3.2628 no .
C30 H28 3.2867 no .
C30 H34A 3.5567 no .
C30 H38A 3.5688 no .
C30 H38C 3.4250 no .
C31 H23 2.9184 no .
C32 H27 2.9192 no .
C33 H28 3.3535 no .
C33 H36 3.2198 no .
C33 H37B 3.3803 no .
C33 H37C 2.8124 no .
C34 H35A 2.7284 no .
C34 H35B 2.7032 no .
C34 H35C 3.3594 no .
C35 H34A 3.3611 no .
C35 H34B 2.6985 no .
C35 H34C 2.7280 no .
C35 H36 3.1216 no .
C35 H37C 2.9699 no .
C36 H28 3.4887 no .
C36 H33 3.0578 no .
C36 H35C 2.8297 no .
C37 H28 3.2166 no .
C37 H33 2.8491 no .
C37 H35C 3.0093 no .
C37 H38A 2.6427 no .
C37 H38B 2.7734 no .
C37 H38C 3.3489 no .
C38 H37A 2.6590 no .
C38 H37B 2.7452 no .
C38 H37C 3.3555 no .
H2 H3 2.3582 no .
H3 H11A 3.0785 no .
H3 H11B 3.0444 no .
H7 H8 2.3584 no .
H7 H12A 3.0420 no .
H7 H12B 3.0410 no .
H8 H13 2.8274 no .
H8 H15C 3.3562 no .
H8 H18B 2.3900 no .
H8 H18C 3.2634 no .
H11A H12A 2.7686 no .
H11A H12B 2.2410 no .
H11B H12A 2.2410 no .
H11B H12B 2.7490 no .
H13 H14A 2.3790 no .
H13 H14B 2.8626 no .
H13 H14C 2.3383 no .
H13 H15A 2.8509 no .
H13 H15B 2.3526 no .
H13 H15C 2.3344 no .
H13 H16 3.3823 no .
H13 H18B 3.0108 no .
H13 H18C 2.2625 no .
H14A H15A 2.9879 no .
H14A H15B 2.4903 no .
H14A H15C 3.5735 no .
H14A H18C 3.5318 no .
H14B H15A 2.6092 no .
H14B H15B 3.0311 no .
H14B H16 3.1300 no .
H14C H15B 3.5694 no .
H14C H16 2.3373 no .
H14C H18A 3.5522 no .
H14C H18C 2.4469 no .
H16 H17A 2.8616 no .
H16 H17B 2.3140 no .
H16 H17C 2.4068 no .
H16 H18A 2.3562 no .
H16 H18B 2.8651 no .
H16 H18C 2.3623 no .
H17A H18A 2.9326 no .
H17A H18B 2.5288 no .
H17A H18C 3.5932 no .
H17B H18A 2.5956 no .
H17B H18B 3.1013 no .
H22 H23 2.3582 no .
H23 H31A 3.0523 no .
H23 H31B 3.0587 no .
H27 H28 2.3666 no .
H27 H32A 3.0492 no .
H27 H32B 3.0470 no .
H28 H33 2.8667 no .
H28 H34A 3.3472 no .
H28 H37B 2.4186 no .
H28 H37C 3.5186 no .
H28 H38A 3.3804 no .
H31A H32A 2.7759 no .
H31A H32B 2.2589 no .
H31B H32A 2.2589 no .
H31B H32B 2.7719 no .
H33 H34A 2.3698 no .
H33 H34B 2.8584 no .
H33 H34C 2.3387 no .
H33 H35A 2.3498 no .
H33 H35B 2.8664 no .
H33 H35C 2.3778 no .
H33 H36 3.4709 no .
H33 H37B 2.8462 no .
H33 H37C 2.3467 no .
H34A H35B 3.5882 no .
H34B H35A 3.0009 no .
H34B H35B 2.5129 no .
H34B H35C 3.5841 no .
H34C H35A 2.5719 no .
H34C H35B 3.0072 no .
H35A H37C 3.4088 no .
H35B H36 3.3540 no .
H35C H36 2.4635 no .
H35C H37C 2.3613 no .
H36 H37A 2.3514 no .
H36 H37B 2.8467 no .
H36 H37C 2.3215 no .
H36 H38A 2.8551 no .
H36 H38B 2.2894 no .
H36 H38C 2.4263 no .
H37A H38A 2.8254 no .
H37A H38B 2.5636 no .
H37A H38C 3.5836 no .
H37B H38A 2.5157 no .
H37B H38B 3.1499 no .
H37B H38C 3.5836 no .
H37C H38A 3.5675 no .
As1 H12B 3.0998 no 4_464
As1 H14C 3.4797 no 2_555
As1 H16 3.5287 no 2_555
As1 H18A 3.5686 no 2_555
As1 H32A 3.3338 no 1_455
As21 H8 2.9663 no .
As21 H13 3.4068 no .
As21 H27 3.5754 no 2_655
As21 H28 3.1912 no 2_655
C1 H12A 3.4362 no 3_676
C1 H14C 3.1112 no 2_555
C1 H31B 3.5316 no 1_455
C1 H38B 3.0099 no 3_666
C2 H14A 3.1140 no 2_555
C2 H14C 2.9759 no 2_555
C2 H31B 3.2346 no 1_455
C2 H34C 3.3885 no 4_465
C2 H35A 3.5612 no 2_555
C2 H35C 3.5500 no 2_555
C2 H38A 3.4813 no 3_666
C2 H38B 3.1001 no 3_666
C3 H14A 3.3673 no 2_555
C3 H22 3.3314 no 3_676
C3 H34A 3.0941 no 4_465
C3 H34C 3.3462 no 4_465
C3 H38B 3.0878 no 3_666
C4 H7 3.5248 no 3_676
C4 H37A 3.2720 no 3_666
C4 H38B 2.9461 no 3_666
C5 H12A 2.9335 no 3_676
C5 H38B 2.7769 no 3_666
C6 H12A 3.2616 no 3_676
C6 H14B 3.4748 no 4_565
C6 H18A 3.3780 no 3_666
C6 H38B 3.5714 no 3_666
C7 H11B 3.0004 no 3_676
C7 H12A 3.4127 no 3_676
C7 H14B 3.1523 no 4_565
C7 H17B 3.2379 no 3_666
C7 H18A 3.0713 no 3_666
C8 H11B 2.8284 no 3_676
C8 H12A 3.2944 no 3_676
C8 H17B 3.4150 no 3_666
C8 H18A 3.4674 no 3_666
C9 H11B 3.3763 no 3_676
C9 H12A 3.0211 no 3_676
C10 H12A 2.8127 no 3_676
C10 H38B 2.8137 no 3_666
C11 H15C 2.8898 no 3_676
C11 H27 3.4076 no 4_465
C11 H37A 3.1985 no 3_666
C12 H14B 3.2464 no 4_565
C12 H15C 2.9518 no 3_676
C13 H35B 3.3948 no .
C14 H2 3.3561 no 2_545
C14 H7 3.1690 no 4_464
C14 H35B 3.3006 no .
C15 H11B 3.3589 no 3_676
C15 H12A 3.3941 no 3_676
C15 H16 3.1476 no 2_555
C15 H17B 3.3713 no 2_555
C15 H27 3.1986 no 2_655
C16 H15A 3.0210 no 2_545
C17 H8 3.5924 no 3_666
C17 H15A 3.0626 no 2_545
C17 H18B 3.4316 no 3_666
C17 H38C 2.9831 no 3_666
C18 H17A 3.3904 no 3_666
C18 H36 2.9353 no .
C21 H28 3.2965 no 2_655
C21 H32B 3.2109 no 3_766
C21 H37B 3.1655 no 2_655
C21 H37C 3.5846 no 2_655
C22 H3 3.4149 no 3_676
C22 H28 3.5621 no 2_655
C22 H32B 3.1381 no 3_766
C22 H33 3.0155 no 2_655
C22 H37B 3.5974 no 2_655
C22 H37C 3.5218 no 2_655
C23 H32B 3.0348 no 3_766
C23 H33 2.9863 no 2_655
C23 H34C 3.4823 no 4_565
C23 H35A 3.5568 no 4_565
C23 H37C 3.2006 no 2_655
C24 H32B 3.0140 no 3_766
C24 H37C 2.8759 no 2_655
C25 H31A 2.9603 no 3_766
C25 H32B 3.0259 no 3_766
C25 H37A 3.3206 no 2_655
C25 H37B 3.2979 no 2_655
C25 H37C 2.8970 no 2_655
C26 H11A 3.2959 no 4_564
C26 H31A 2.9942 no 3_766
C26 H37A 3.4016 no 2_655
C26 H37C 3.4523 no 2_655
C27 H11A 2.9012 no 4_564
C27 H11B 3.5833 no 4_564
C27 H15B 3.3986 no 2_645
C27 H31A 3.0979 no 3_766
C27 H34B 3.2634 no 2_645
C28 H11A 3.4840 no 4_564
C28 H31A 3.1840 no 3_766
C28 H34B 3.1706 no 2_645
C29 H31A 3.1797 no 3_766
C29 H37B 3.4296 no 2_655
C30 H31A 3.0761 no 3_766
C30 H32B 3.1336 no 3_766
C30 H37A 3.5219 no 2_655
C30 H37B 2.9896 no 2_655
C30 H37C 3.2765 no 2_655
C31 H34C 3.5441 no 4_565
C31 H37C 3.4689 no 2_655
C31 H38A 3.0692 no 3_766
C32 H15B 3.3804 no 2_645
C32 H17C 3.3736 no 1_655
C34 H3 3.1103 no 4_564
C34 H23 3.1599 no 4_464
C34 H37B 3.2976 no 2_655
C34 H38A 3.4132 no 2_655
C35 H2 3.0031 no 2_545
C35 H13 3.5587 no .
C35 H14A 3.4402 no .
C35 H23 3.1541 no 4_464
C36 H18C 3.4023 no .
C37 H11A 3.4277 no 3_666
C37 H34A 3.2688 no 2_645
C38 H17A 3.3133 no 3_666
C38 H17C 3.3404 no 3_666
C38 H31A 3.2175 no 3_766
C38 H31B 3.5895 no 3_766
H2 C14 3.3561 no 2_555
H2 C35 3.0031 no 2_555
H2 H14A 2.9333 no 2_555
H2 H14C 2.8956 no 2_555
H2 H31B 2.7652 no 1_455
H2 H34C 2.9243 no 4_465
H2 H35A 2.6579 no 2_555
H2 H35B 3.2490 no 2_555
H2 H35C 2.6429 no 2_555
H3 C22 3.4149 no 3_676
H3 C34 3.1103 no 4_465
H3 H14A 3.3736 no 2_555
H3 H22 2.5815 no 3_676
H3 H28 3.5731 no 4_465
H3 H33 3.3460 no 4_465
H3 H34A 2.5657 no 4_465
H3 H34C 2.8609 no 4_465
H7 C4 3.5248 no 3_676
H7 C14 3.1690 no 4_565
H7 H11B 3.1857 no 3_676
H7 H14A 3.1532 no 4_565
H7 H14B 2.3670 no 4_565
H7 H17B 2.7528 no 3_666
H7 H18A 3.1440 no 3_666
H8 As21 2.9663 no .
H8 C17 3.5924 no 3_666
H8 H11B 2.9210 no 3_676
H8 H17A 3.2033 no 3_666
H8 H17B 3.0652 no 3_666
H11A C26 3.2959 no 4_465
H11A C27 2.9012 no 4_465
H11A C28 3.4840 no 4_465
H11A C37 3.4277 no 3_666
H11A H15C 2.9774 no 3_676
H11A H27 2.7979 no 4_465
H11A H32A 3.2956 no 4_465
H11A H37A 2.4573 no 3_666
H11B C7 3.0004 no 3_676
H11B C8 2.8284 no 3_676
H11B C9 3.3763 no 3_676
H11B C15 3.3589 no 3_676
H11B C27 3.5833 no 4_465
H11B H7 3.1857 no 3_676
H11B H8 2.9210 no 3_676
H11B H15C 2.4137 no 3_676
H11B H27 3.0992 no 4_465
H12A C1 3.4362 no 3_676
H12A C5 2.9335 no 3_676
H12A C6 3.2616 no 3_676
H12A C7 3.4127 no 3_676
H12A C8 3.2944 no 3_676
H12A C9 3.0211 no 3_676
H12A C10 2.8127 no 3_676
H12A C15 3.3941 no 3_676
H12A H14B 3.0356 no 4_565
H12A H14C 3.4966 no 4_565
H12A H15A 3.4388 no 3_676
H12A H15C 2.5484 no 3_676
H12B As1 3.0998 no 4_565
H12B H14B 2.8773 no 4_565
H12B H15C 3.0366 no 3_676
H12B H18A 3.5546 no 3_666
H12B H32A 3.5468 no 4_465
H13 As21 3.4068 no .
H13 C35 3.5587 no .
H13 H27 3.5596 no 2_655
H13 H35B 2.7114 no .
H13 H35C 3.5871 no .
H14A C2 3.1140 no 2_545
H14A C3 3.3673 no 2_545
H14A C35 3.4402 no .
H14A H2 2.9333 no 2_545
H14A H3 3.3736 no 2_545
H14A H7 3.1532 no 4_464
H14A H22 2.9452 no 4_464
H14A H35A 3.4960 no .
H14A H35B 2.7904 no .
H14A H35C 3.5288 no .
H14B C6 3.4748 no 4_464
H14B C7 3.1523 no 4_464
H14B C12 3.2464 no 4_464
H14B H7 2.3670 no 4_464
H14B H12A 3.0356 no 4_464
H14B H12B 2.8773 no 4_464
H14B H17B 3.5628 no 2_555
H14C As1 3.4797 no 2_545
H14C C1 3.1112 no 2_545
H14C C2 2.9759 no 2_545
H14C H2 2.8956 no 2_545
H14C H12A 3.4966 no 4_464
H14C H35B 3.3040 no .
H14C H35C 3.4503 no .
H15A C16 3.0210 no 2_555
H15A C17 3.0626 no 2_555
H15A H12A 3.4388 no 3_676
H15A H16 2.2366 no 2_555
H15A H17B 2.6251 no 2_555
H15A H17C 3.1161 no 2_555
H15B C27 3.3986 no 2_655
H15B C32 3.3804 no 2_655
H15B H16 3.5901 no 2_555
H15B H17B 3.2605 no 2_555
H15B H17C 3.5042 no 2_555
H15B H27 2.6091 no 2_655
H15B H32A 3.0802 no 2_655
H15B H32B 3.0341 no 2_655
H15B H35B 3.5836 no .
H15C C11 2.8898 no 3_676
H15C C12 2.9518 no 3_676
H15C H11A 2.9774 no 3_676
H15C H11B 2.4137 no 3_676
H15C H12A 2.5484 no 3_676
H15C H12B 3.0366 no 3_676
H15C H16 3.3507 no 2_555
H15C H27 2.9555 no 2_655
H15C H32A 3.5544 no 2_655
H16 As1 3.5287 no 2_545
H16 C15 3.1476 no 2_545
H16 H15A 2.2366 no 2_545
H16 H15B 3.5901 no 2_545
H16 H15C 3.3507 no 2_545
H17A C18 3.3904 no 3_666
H17A C38 3.3133 no 3_666
H17A H8 3.2033 no 3_666
H17A H18A 3.4520 no 3_666
H17A H18B 2.5314 no 3_666
H17A H38B 3.1513 no 3_666
H17A H38C 2.6216 no 3_666
H17B C7 3.2379 no 3_666
H17B C8 3.4150 no 3_666
H17B C15 3.3713 no 2_545
H17B H7 2.7528 no 3_666
H17B H8 3.0652 no 3_666
H17B H14B 3.5628 no 2_545
H17B H15A 2.6251 no 2_545
H17B H15B 3.2605 no 2_545
H17B H18B 3.5731 no 3_666
H17B H38C 3.3203 no 3_666
H17C C32 3.3736 no 1_455
H17C C38 3.3404 no 3_666
H17C H15A 3.1161 no 2_545
H17C H15B 3.5042 no 2_545
H17C H32A 2.7803 no 1_455
H17C H32B 3.1642 no 1_455
H17C H38B 3.3216 no 3_666
H17C H38C 2.5827 no 3_666
H18A As1 3.5686 no 2_545
H18A C6 3.3780 no 3_666
H18A C7 3.0713 no 3_666
H18A C8 3.4674 no 3_666
H18A H7 3.1440 no 3_666
H18A H12B 3.5546 no 3_666
H18A H17A 3.4520 no 3_666
H18A H36 2.8338 no .
H18B C17 3.4316 no 3_666
H18B H17A 2.5314 no 3_666
H18B H17B 3.5731 no 3_666
H18B H18B 3.3867 no 3_666
H18B H36 3.0459 no .
H18B H38C 3.5418 no .
H18C C36 3.4023 no .
H18C H35B 3.3093 no .
H18C H35C 3.0887 no .
H18C H36 2.4554 no .
H22 C3 3.3314 no 3_676
H22 H3 2.5815 no 3_676
H22 H14A 2.9452 no 4_565
H22 H28 3.5491 no 2_655
H22 H33 3.0928 no 2_655
H23 C34 3.1599 no 4_565
H23 C35 3.1541 no 4_565
H23 H32B 3.5317 no 3_766
H23 H33 3.0664 no 2_655
H23 H34B 2.8593 no 4_565
H23 H34C 2.6932 no 4_565
H23 H35A 3.3122 no 2_655
H23 H35A 2.6833 no 4_565
H23 H35B 2.8585 no 4_565
H27 As21 3.5754 no 2_645
H27 C11 3.4076 no 4_564
H27 C15 3.1986 no 2_645
H27 H11A 2.7979 no 4_564
H27 H11B 3.0992 no 4_564
H27 H13 3.5596 no 2_645
H27 H15B 2.6091 no 2_645
H27 H15C 2.9555 no 2_645
H27 H34B 3.0722 no 2_645
H28 As21 3.1912 no 2_645
H28 C21 3.2965 no 2_645
H28 C22 3.5621 no 2_645
H28 H3 3.5731 no 4_564
H28 H22 3.5491 no 2_645
H28 H34B 2.9028 no 2_645
H31A C25 2.9603 no 3_766
H31A C26 2.9942 no 3_766
H31A C27 3.0979 no 3_766
H31A C28 3.1840 no 3_766
H31A C29 3.1797 no 3_766
H31A C30 3.0761 no 3_766
H31A C38 3.2175 no 3_766
H31A H34B 3.2060 no 4_565
H31A H34C 3.3790 no 4_565
H31A H38A 2.4317 no 3_766
H31A H38C 3.1691 no 3_766
H31B C1 3.5316 no 1_655
H31B C2 3.2346 no 1_655
H31B C38 3.5895 no 3_766
H31B H2 2.7652 no 1_655
H31B H34C 3.0810 no 4_565
H31B H35A 3.5929 no 2_655
H31B H35C 3.3620 no 2_655
H31B H37C 3.2331 no 2_655
H31B H38A 2.8874 no 3_766
H31B H38C 3.5969 no 3_766
H32A As1 3.3338 no 1_655
H32A H11A 3.2956 no 4_564
H32A H12B 3.5468 no 4_564
H32A H15B 3.0802 no 2_645
H32A H15C 3.5544 no 2_645
H32A H17C 2.7803 no 1_655
H32B C21 3.2109 no 3_766
H32B C22 3.1381 no 3_766
H32B C23 3.0348 no 3_766
H32B C24 3.0140 no 3_766
H32B C25 3.0259 no 3_766
H32B C30 3.1336 no 3_766
H32B H15B 3.0341 no 2_645
H32B H17C 3.1642 no 1_655
H32B H23 3.5317 no 3_766
H32B H38C 3.4255 no 3_766
H33 C22 3.0155 no 2_645
H33 C23 2.9863 no 2_645
H33 H3 3.3460 no 4_564
H33 H22 3.0928 no 2_645
H33 H23 3.0664 no 2_645
H34A C3 3.0941 no 4_564
H34A C37 3.2688 no 2_655
H34A H3 2.5657 no 4_564
H34A H37A 3.0578 no 2_655
H34A H37B 2.6289 no 2_655
H34A H38A 3.0292 no 2_655
H34B C27 3.2634 no 2_655
H34B C28 3.1706 no 2_655
H34B H23 2.8593 no 4_464
H34B H27 3.0722 no 2_655
H34B H28 2.9028 no 2_655
H34B H31A 3.2060 no 4_464
H34B H37B 3.0868 no 2_655
H34B H38A 3.2364 no 2_655
H34C C2 3.3885 no 4_564
H34C C3 3.3462 no 4_564
H34C C23 3.4823 no 4_464
H34C C31 3.5441 no 4_464
H34C H2 2.9243 no 4_564
H34C H3 2.8609 no 4_564
H34C H23 2.6932 no 4_464
H34C H31A 3.3790 no 4_464
H34C H31B 3.0810 no 4_464
H34C H35A 2.7744 no 3_665
H34C H38A 3.4160 no 2_655
H35A C2 3.5612 no 2_545
H35A C23 3.5568 no 4_464
H35A H2 2.6579 no 2_545
H35A H14A 3.4960 no .
H35A H23 3.3122 no 2_645
H35A H23 2.6833 no 4_464
H35A H31B 3.5929 no 2_645
H35A H34C 2.7744 no 3_665
H35A H35A 3.1873 no 3_665
H35B C13 3.3948 no .
H35B C14 3.3006 no .
H35B H2 3.2490 no 2_545
H35B H13 2.7114 no .
H35B H14A 2.7904 no .
H35B H14C 3.3040 no .
H35B H15B 3.5836 no .
H35B H18C 3.3093 no .
H35B H23 2.8585 no 4_464
H35C C2 3.5500 no 2_545
H35C H2 2.6429 no 2_545
H35C H13 3.5871 no .
H35C H14A 3.5288 no .
H35C H14C 3.4503 no .
H35C H18C 3.0887 no .
H35C H31B 3.3620 no 2_645
H36 C18 2.9353 no .
H36 H18A 2.8338 no .
H36 H18B 3.0459 no .
H36 H18C 2.4554 no .
H37A C4 3.2720 no 3_666
H37A C11 3.1985 no 3_666
H37A C25 3.3206 no 2_645
H37A C26 3.4016 no 2_645
H37A C30 3.5219 no 2_645
H37A H11A 2.4573 no 3_666
H37A H34A 3.0578 no 2_645
H37B C21 3.1655 no 2_645
H37B C22 3.5974 no 2_645
H37B C25 3.2979 no 2_645
H37B C29 3.4296 no 2_645
H37B C30 2.9896 no 2_645
H37B C34 3.2976 no 2_645
H37B H34A 2.6289 no 2_645
H37B H34B 3.0868 no 2_645
H37C C21 3.5846 no 2_645
H37C C22 3.5218 no 2_645
H37C C23 3.2006 no 2_645
H37C C24 2.8759 no 2_645
H37C C25 2.8970 no 2_645
H37C C26 3.4523 no 2_645
H37C C30 3.2765 no 2_645
H37C C31 3.4689 no 2_645
H37C H31B 3.2331 no 2_645
H38A C2 3.4813 no 3_666
H38A C31 3.0692 no 3_766
H38A C34 3.4132 no 2_645
H38A H31A 2.4317 no 3_766
H38A H31B 2.8874 no 3_766
H38A H34A 3.0292 no 2_645
H38A H34B 3.2364 no 2_645
H38A H34C 3.4160 no 2_645
H38B C1 3.0099 no 3_666
H38B C2 3.1001 no 3_666
H38B C3 3.0878 no 3_666
H38B C4 2.9461 no 3_666
H38B C5 2.7769 no 3_666
H38B C6 3.5714 no 3_666
H38B C10 2.8137 no 3_666
H38B H17A 3.1513 no 3_666
H38B H17C 3.3216 no 3_666
H38C C17 2.9831 no 3_666
H38C H17A 2.6216 no 3_666
H38C H17B 3.3203 no 3_666
H38C H17C 2.5827 no 3_666
H38C H18B 3.5418 no .
H38C H31A 3.1691 no 3_766
H38C H31B 3.5969 no 3_766
H38C H32B 3.4255 no 3_766

loop_
_geom_torsion_atom_site_label_1
_geom_torsion_atom_site_label_2
_geom_torsion_atom_site_label_3
_geom_torsion_atom_site_label_4
_geom_torsion
_geom_torsion_publ_flag
P9 As1 C1 C2 -177.0(4) no
P9 As1 C1 C10 5.2(3) no
C1 As1 P9 C9 -5.93(16) no
C1 As1 P9 C13 -124.34(17) no
C1 As1 P9 C16 111.30(17) no
P29 As21 C21 C22 -178.5(4) no
P29 As21 C21 C30 3.6(3) no
C21 As21 P29 C29 -4.40(16) no
C21 As21 P29 C33 -122.12(17) no
C21 As21 P29 C36 112.33(16) no
As1 P9 C9 C8 -174.7(4) no
As1 P9 C9 C10 6.4(3) no
As1 P9 C13 C14 -70.7(3) no
As1 P9 C13 C15 53.7(3) no
As1 P9 C16 C17 -55.6(3) no
As1 P9 C16 C18 179.6(2) no
C9 P9 C13 C14 175.7(2) no
C9 P9 C13 C15 -59.9(3) no
C13 P9 C9 C8 -51.1(5) no
C13 P9 C9 C10 129.9(3) no
C9 P9 C16 C17 56.8(4) no
C9 P9 C16 C18 -68.0(4) no
C16 P9 C9 C8 63.7(5) no
C16 P9 C9 C10 -115.3(3) no
C13 P9 C16 C17 174.3(2) no
C13 P9 C16 C18 49.4(3) no
C16 P9 C13 C14 58.5(3) no
C16 P9 C13 C15 -177.1(2) no
As21 P29 C29 C28 -177.0(3) no
As21 P29 C29 C30 5.0(3) no
As21 P29 C33 C34 55.4(3) no
As21 P29 C33 C35 -68.0(3) no
As21 P29 C36 C37 172.25(19) no
As21 P29 C36 C38 -62.6(3) no
C29 P29 C33 C34 -57.6(3) no
C29 P29 C33 C35 178.9(2) no
C33 P29 C29 C28 -54.0(4) no
C33 P29 C29 C30 128.0(3) no
C29 P29 C36 C37 -75.8(3) no
C29 P29 C36 C38 49.4(4) no
C36 P29 C29 C28 61.9(4) no
C36 P29 C29 C30 -116.1(3) no
C33 P29 C36 C37 41.7(4) no
C33 P29 C36 C38 166.8(3) no
C36 P29 C33 C34 -175.0(3) no
C36 P29 C33 C35 61.6(3) no
As1 C1 C2 C3 -176.9(3) no
As1 C1 C10 C5 176.6(3) no
As1 C1 C10 C9 -2.2(6) no
C2 C1 C10 C5 -1.4(7) no
C2 C1 C10 C9 179.9(4) no
C10 C1 C2 C3 0.8(8) no
C1 C2 C3 C4 0.0(8) no
C2 C3 C4 C5 -0.3(8) no
C2 C3 C4 C11 -179.7(5) no
C3 C4 C5 C6 178.6(4) no
C3 C4 C5 C10 -0.2(8) no
C3 C4 C11 C12 -178.2(6) no
C5 C4 C11 C12 2.4(5) no
C11 C4 C5 C6 -1.9(6) no
C11 C4 C5 C10 179.3(4) no
C4 C5 C6 C7 -178.8(4) no
C4 C5 C6 C12 0.5(6) no
C4 C5 C10 C1 1.1(7) no
C4 C5 C10 C9 180.0(4) no
C6 C5 C10 C1 -177.6(4) no
C6 C5 C10 C9 1.3(7) no
C10 C5 C6 C7 0.1(8) no
C10 C5 C6 C12 179.3(4) no
C5 C6 C7 C8 -1.2(7) no
C5 C6 C12 C11 1.1(5) no
C7 C6 C12 C11 -179.8(5) no
C12 C6 C7 C8 179.7(5) no
C6 C7 C8 C9 1.1(8) no
C7 C8 C9 P9 -178.6(4) no
C7 C8 C9 C10 0.3(7) no
P9 C9 C10 C1 -3.5(6) no
P9 C9 C10 C5 177.7(3) no
C8 C9 C10 C1 177.4(4) no
C8 C9 C10 C5 -1.4(7) no
C4 C11 C12 C6 -2.1(5) no
As21 C21 C22 C23 -178.0(3) no
As21 C21 C30 C25 177.3(3) no
As21 C21 C30 C29 -1.0(6) no
C22 C21 C30 C25 -0.8(7) no
C22 C21 C30 C29 -179.1(4) no
C30 C21 C22 C23 -0.1(7) no
C21 C22 C23 C24 1.4(8) no
C22 C23 C24 C25 -1.6(8) no
C22 C23 C24 C31 178.4(5) no
C23 C24 C25 C26 179.9(4) no
C23 C24 C25 C30 0.7(7) no
C23 C24 C31 C32 -179.7(6) no
C25 C24 C31 C32 0.4(5) no
C31 C24 C25 C26 -0.1(6) no
C31 C24 C25 C30 -179.3(4) no
C24 C25 C26 C27 -179.4(4) no
C24 C25 C26 C32 -0.1(6) no
C24 C25 C30 C21 0.5(7) no
C24 C25 C30 C29 178.9(4) no
C26 C25 C30 C21 -178.6(4) no
C26 C25 C30 C29 -0.1(7) no
C30 C25 C26 C27 -0.3(7) no
C30 C25 C26 C32 179.0(4) no
C25 C26 C27 C28 0.6(7) no
C25 C26 C32 C31 0.4(5) no
C27 C26 C32 C31 179.5(5) no
C32 C26 C27 C28 -178.5(5) no
C26 C27 C28 C29 -0.5(7) no
C27 C28 C29 P29 -177.8(4) no
C27 C28 C29 C30 0.0(7) no
P29 C29 C30 C21 -3.2(6) no
P29 C29 C30 C25 178.5(3) no
C28 C29 C30 C21 178.6(4) no
C28 C29 C30 C25 0.2(7) no
C24 C31 C32 C26 -0.4(5) no
